data_7038460
loop_
_publ_author_name
'McKeown, P.'
'Davidson, M. G.'
'Lowe, J. P.'
'Mahon, M. F.'
'Thomas, L. H.'
'Woodman, T. J.'
'Jones, M. D.'

_publ_section_title
;
 Aminopiperidine based complexes for lactide polymerisation.
;
_journal_issue 12
_journal_name_full 'Dalton transactions (Cambridge, England : 2003)'
_journal_page_first 5374
_journal_page_last 5387
_journal_paper_doi 10.1039/c5dt04695e
_journal_volume 45
_journal_year 2016
_chemical_formula_sum 'C37 H57 Al N2 O2'
_chemical_formula_weight 588.82
_space_group_crystal_system monoclinic
_space_group_IT_number 14
_space_group_name_Hall '-P 2yn'
_space_group_name_H-M_alt 'P 1 21/n 1'
_symmetry_space_group_name_Hall '-P 2yn'
_symmetry_space_group_name_H-M 'P 1 21/n 1'
_atom_sites_solution_hydrogens geom
_atom_sites_solution_primary difmap
_atom_sites_solution_secondary difmap
_audit_creation_method SHELXL-2014/7
_audit_update_record
;
2015-10-20 deposited with the CCDC.
2016-02-18 downloaded from the CCDC.
;
_cell_angle_alpha 90
_cell_angle_beta 93.839(3)
_cell_angle_gamma 90
_cell_formula_units_Z 4
_cell_length_a 17.6460(7)
_cell_length_b 10.2930(5)
_cell_length_c 19.4100(8)
_cell_measurement_temperature 150(2)
_cell_volume 3517.5(3)
_computing_cell_refinement 'HKL Scalepack (Otwinowski & Minor 1997)'
_computing_data_collection 'Collect (Bruker AXS BV, 1997-2004)'
_computing_data_reduction 'HKL Denzo and Scalepack (Otwinowski & Minor 1997)'
_computing_structure_refinement 'SHELXL-2014/7 (Sheldrick, 2014)'
_diffrn_ambient_temperature 150(2)
_diffrn_measured_fraction_theta_full 0.990
_diffrn_measured_fraction_theta_max 0.990
_diffrn_measurement_device_type 'kappa CCD'
_diffrn_radiation_type MoK\a
_diffrn_radiation_wavelength 0.71073
_diffrn_reflns_av_R_equivalents 0.0845
_diffrn_reflns_av_unetI/netI 0.0505
_diffrn_reflns_Laue_measured_fraction_full 0.990
_diffrn_reflns_Laue_measured_fraction_max 0.990
_diffrn_reflns_limit_h_max 20
_diffrn_reflns_limit_h_min -20
_diffrn_reflns_limit_k_max 12
_diffrn_reflns_limit_k_min -12
_diffrn_reflns_limit_l_max 23
_diffrn_reflns_limit_l_min -22
_diffrn_reflns_number 30288
_diffrn_reflns_point_group_measured_fraction_full 0.990
_diffrn_reflns_point_group_measured_fraction_max 0.990
_diffrn_reflns_theta_full 25.001
_diffrn_reflns_theta_max 25.001
_diffrn_reflns_theta_min 3.059
_exptl_absorpt_coefficient_mu 0.090
_exptl_absorpt_correction_T_max 0.9910
_exptl_absorpt_correction_T_min 0.9822
_exptl_absorpt_correction_type multi-scan
_exptl_absorpt_process_details 'SORTAV (Blessing, 1997)'
_exptl_crystal_colour colourless
_exptl_crystal_density_diffrn 1.112
_exptl_crystal_description block
_exptl_crystal_F_000 1288
_exptl_crystal_size_max 0.200
_exptl_crystal_size_mid 0.100
_exptl_crystal_size_min 0.100
_refine_diff_density_max 0.806
_refine_diff_density_min -0.422
_refine_diff_density_rms 0.091
_refine_ls_extinction_coef 0.034(6)
_refine_ls_extinction_expression Fc^*^=kFc[1+0.001xFc^2^\l^3^/sin(2\q)]^-1/4^
_refine_ls_extinction_method 'SHELXL-2014/7 (Sheldrick 2014'
_refine_ls_goodness_of_fit_ref 1.067
_refine_ls_hydrogen_treatment constr
_refine_ls_matrix_type full
_refine_ls_number_parameters 394
_refine_ls_number_reflns 6145
_refine_ls_number_restraints 0
_refine_ls_restrained_S_all 1.067
_refine_ls_R_factor_all 0.1606
_refine_ls_R_factor_gt 0.1175
_refine_ls_shift/su_max 0.000
_refine_ls_shift/su_mean 0.000
_refine_ls_structure_factor_coef Fsqd
_refine_ls_weighting_details 'w=1/[\s^2^(Fo^2^)+(0.1570P)^2^+7.5722P] where P=(Fo^2^+2Fc^2^)/3'
_refine_ls_weighting_scheme calc
_refine_ls_wR_factor_gt 0.2944
_refine_ls_wR_factor_ref 0.3381
_reflns_Friedel_coverage 0.000
_reflns_number_gt 4138
_reflns_number_total 6145
_reflns_threshold_expression 'I > 2\s(I)'
_cod_data_source_file c5dt04695e2.cif
_cod_data_source_block Al_7_Me
_cod_depositor_comments 'Adding full bibliography for 7038454--7038468.cif.'
_cod_database_code 7038460
_shelx_shelxl_version_number 2014/7
_shelx_space_group_comment
;
The symmetry employed for this shelxl refinement is uniquely defined
by the following loop, which should always be used as a source of
symmetry information in preference to the above space-group names.
They are only intended as comments.
;
_shelx_estimated_absorpt_t_min 0.982
_shelx_estimated_absorpt_t_max 0.991

loop_
_space_group_symop_operation_xyz
'x, y, z'
'-x+1/2, y+1/2, -z+1/2'
'-x, -y, -z'
'x-1/2, -y-1/2, z-1/2'

loop_
_atom_site_label
_atom_site_type_symbol
_atom_site_fract_x
_atom_site_fract_y
_atom_site_fract_z
_atom_site_U_iso_or_equiv
_atom_site_adp_type
_atom_site_occupancy
_atom_site_site_symmetry_order
_atom_site_calc_flag
_atom_site_refinement_flags_posn
_atom_site_refinement_flags_adp
Al1 Al 0.57437(8) 0.24176(18) 0.06086(7) 0.0526(5) Uani 1 1 d . .
O1 O 0.6157(2) 0.1396(4) 0.12544(17) 0.0697(12) Uani 1 1 d . .
N1 N 0.4820(2) 0.2900(4) 0.1303(2) 0.0527(11) Uani 1 1 d . .
C1 C 0.6063(3) 0.4254(7) 0.0518(3) 0.0667(16) Uani 1 1 d . .
H1A H 0.6287 0.4565 0.0963 0.100 Uiso 1 1 calc R U
H1B H 0.5620 0.4788 0.0375 0.100 Uiso 1 1 calc R U
H1C H 0.6439 0.4317 0.0170 0.100 Uiso 1 1 calc R U
O2 O 0.63240(18) 0.1682(4) -0.00430(16) 0.0588(10) Uani 1 1 d . .
N2 N 0.4832(2) 0.1863(5) 0.0040(2) 0.0534(11) Uani 1 1 d . .
C2 C 0.6175(3) 0.1462(6) 0.1957(2) 0.0573(14) Uani 1 1 d . .
C3 C 0.6834(3) 0.1237(5) 0.2369(2) 0.0543(13) Uani 1 1 d . .
C4 C 0.6795(3) 0.1320(5) 0.3080(2) 0.0535(13) Uani 1 1 d . .
H4 H 0.7248 0.1155 0.3360 0.064 Uiso 1 1 calc R U
C5 C 0.6147(3) 0.1626(5) 0.3411(2) 0.0478(12) Uani 1 1 d . .
C6 C 0.5496(3) 0.1780(6) 0.2972(3) 0.0611(15) Uani 1 1 d . .
H6 H 0.5033 0.1995 0.3167 0.073 Uiso 1 1 calc R U
C7 C 0.5498(3) 0.1630(6) 0.2256(3) 0.0605(14) Uani 1 1 d . .
C8 C 0.7565(4) 0.0898(9) 0.2031(3) 0.098(3) Uani 1 1 d . .
C9 C 0.7458(7) -0.0332(11) 0.1596(4) 0.149(5) Uani 1 1 d . .
H9A H 0.6998 -0.0249 0.1287 0.224 Uiso 1 1 calc R U
H9B H 0.7407 -0.1083 0.1900 0.224 Uiso 1 1 calc R U
H9C H 0.7899 -0.0455 0.1322 0.224 Uiso 1 1 calc R U
C10 C 0.7809(4) 0.2047(12) 0.1588(4) 0.121(4) Uani 1 1 d . .
H10A H 0.7430 0.2181 0.1202 0.182 Uiso 1 1 calc R U
H10B H 0.8303 0.1857 0.1408 0.182 Uiso 1 1 calc R U
H10C H 0.7849 0.2835 0.1872 0.182 Uiso 1 1 calc R U
C11 C 0.8228(5) 0.0675(15) 0.2593(4) 0.166(6) Uani 1 1 d . .
H11A H 0.8271 0.1431 0.2900 0.249 Uiso 1 1 calc R U
H11B H 0.8704 0.0557 0.2369 0.249 Uiso 1 1 calc R U
H11C H 0.8123 -0.0102 0.2862 0.249 Uiso 1 1 calc R U
C12 C 0.6131(3) 0.1722(6) 0.4196(2) 0.0574(14) Uani 1 1 d . .
C13 C 0.5710(5) 0.2998(11) 0.4364(4) 0.128(4) Uani 1 1 d . .
H13A H 0.5968 0.3739 0.4166 0.192 Uiso 1 1 calc R U
H13B H 0.5713 0.3105 0.4866 0.192 Uiso 1 1 calc R U
H13C H 0.5184 0.2956 0.4168 0.192 Uiso 1 1 calc R U
C16 C 0.4777(3) 0.1735(6) 0.1787(3) 0.0631(15) Uani 1 1 d . .
H16A H 0.4335 0.1833 0.2070 0.076 Uiso 1 1 calc R U
H16B H 0.4707 0.0929 0.1512 0.076 Uiso 1 1 calc R U
C17 C 0.4949(4) 0.4093(7) 0.1719(3) 0.0761(18) Uani 1 1 d . .
H17A H 0.5064 0.4817 0.1407 0.091 Uiso 1 1 calc R U
H17B H 0.5399 0.3961 0.2044 0.091 Uiso 1 1 calc R U
C18 C 0.4289(4) 0.4474(8) 0.2123(4) 0.090(2) Uani 1 1 d . .
H18A H 0.4382 0.5343 0.2332 0.108 Uiso 1 1 calc R U
H18B H 0.4232 0.3843 0.2501 0.108 Uiso 1 1 calc R U
C19 C 0.3545(4) 0.4506(7) 0.1637(4) 0.087(2) Uani 1 1 d . .
H19A H 0.3108 0.4656 0.1921 0.104 Uiso 1 1 calc R U
H19B H 0.3572 0.5250 0.1317 0.104 Uiso 1 1 calc R U
C20 C 0.3403(4) 0.3302(8) 0.1225(4) 0.088(2) Uani 1 1 d . .
H20A H 0.2957 0.3418 0.0893 0.106 Uiso 1 1 calc R U
H20B H 0.3303 0.2563 0.1532 0.106 Uiso 1 1 calc R U
C21 C 0.4124(4) 0.3044(8) 0.0836(3) 0.0782(19) Uani 1 1 d . .
H21 H 0.4202 0.3820 0.0539 0.094 Uiso 1 1 calc R U
C22 C 0.4094(3) 0.1838(8) 0.0355(3) 0.0754(19) Uani 1 1 d . .
H22A H 0.4035 0.1029 0.0623 0.090 Uiso 1 1 calc R U
H22B H 0.3668 0.1906 -0.0002 0.090 Uiso 1 1 calc R U
C23 C 0.4825(3) 0.1742(5) -0.0629(3) 0.0534(13) Uani 1 1 d . .
H23 H 0.4343 0.1623 -0.0870 0.064 Uiso 1 1 calc R U
C24 C 0.5473(3) 0.1770(5) -0.1037(2) 0.0511(12) Uani 1 1 d . .
C25 C 0.6217(3) 0.1732(5) -0.0715(2) 0.0498(12) Uani 1 1 d . .
C26 C 0.6841(3) 0.1695(5) -0.1152(2) 0.0501(12) Uani 1 1 d . .
C27 C 0.6666(3) 0.1736(5) -0.1854(2) 0.0521(12) Uani 1 1 d . .
H27 H 0.7080 0.1732 -0.2143 0.063 Uiso 1 1 calc R U
C28 C 0.5935(3) 0.1784(5) -0.2181(2) 0.0518(12) Uani 1 1 d . .
C29 C 0.5346(3) 0.1784(5) -0.1762(2) 0.0536(13) Uani 1 1 d . .
H29 H 0.4840 0.1793 -0.1962 0.064 Uiso 1 1 calc R U
C30 C 0.5838(3) 0.1802(6) -0.2973(3) 0.0626(15) Uani 1 1 d . .
C31 C 0.5007(4) 0.1952(7) -0.3230(3) 0.0777(19) Uani 1 1 d . .
H31A H 0.4968 0.1982 -0.3736 0.116 Uiso 1 1 calc R U
H31B H 0.4804 0.2758 -0.3047 0.116 Uiso 1 1 calc R U
H31C H 0.4715 0.1211 -0.3073 0.116 Uiso 1 1 calc R U
C32 C 0.6318(5) 0.2900(8) -0.3275(3) 0.096(2) Uani 1 1 d . .
H32A H 0.6844 0.2835 -0.3082 0.144 Uiso 1 1 calc R U
H32B H 0.6108 0.3746 -0.3155 0.144 Uiso 1 1 calc R U
H32C H 0.6305 0.2814 -0.3778 0.144 Uiso 1 1 calc R U
C33 C 0.6147(4) 0.0521(7) -0.3251(3) 0.0764(18) Uani 1 1 d . .
H33A H 0.5852 -0.0208 -0.3085 0.115 Uiso 1 1 calc R U
H33B H 0.6681 0.0420 -0.3087 0.115 Uiso 1 1 calc R U
H33C H 0.6105 0.0535 -0.3757 0.115 Uiso 1 1 calc R U
C34 C 0.7658(3) 0.1637(6) -0.0839(3) 0.0583(14) Uani 1 1 d . .
C35 C 0.7849(3) 0.2844(7) -0.0394(3) 0.0682(16) Uani 1 1 d . .
H35A H 0.7797 0.3625 -0.0683 0.102 Uiso 1 1 calc R U
H35B H 0.8372 0.2778 -0.0193 0.102 Uiso 1 1 calc R U
H35C H 0.7499 0.2898 -0.0024 0.102 Uiso 1 1 calc R U
C36 C 0.8235(3) 0.1600(7) -0.1398(3) 0.0674(16) Uani 1 1 d . .
H36A H 0.8150 0.0820 -0.1682 0.101 Uiso 1 1 calc R U
H36B H 0.8751 0.1582 -0.1178 0.101 Uiso 1 1 calc R U
H36C H 0.8172 0.2374 -0.1691 0.101 Uiso 1 1 calc R U
C37 C 0.7774(3) 0.0398(7) -0.0407(3) 0.0702(17) Uani 1 1 d . .
H37A H 0.7404 0.0374 -0.0053 0.105 Uiso 1 1 calc R U
H37B H 0.8289 0.0391 -0.0184 0.105 Uiso 1 1 calc R U
H37C H 0.7704 -0.0365 -0.0707 0.105 Uiso 1 1 calc R U
C14 C 0.5719(8) 0.0590(13) 0.4452(3) 0.184(7) Uani 1 1 d . .
H14A H 0.5752 0.0599 0.4958 0.277 Uiso 1 1 calc R U
H14B H 0.5948 -0.0212 0.4289 0.277 Uiso 1 1 calc R U
H14C H 0.5185 0.0632 0.4279 0.277 Uiso 1 1 calc R U
C15 C 0.6902(4) 0.1853(9) 0.4562(3) 0.090(2) Uani 1 1 d . .
H15A H 0.7197 0.1062 0.4493 0.135 Uiso 1 1 calc R U
H15B H 0.6849 0.1983 0.5057 0.135 Uiso 1 1 calc R U
H15C H 0.7165 0.2600 0.4376 0.135 Uiso 1 1 calc R U

loop_
_atom_site_aniso_label
_atom_site_aniso_U_11
_atom_site_aniso_U_22
_atom_site_aniso_U_33
_atom_site_aniso_U_23
_atom_site_aniso_U_13
_atom_site_aniso_U_12
Al1 0.0391(8) 0.0865(12) 0.0315(7) 0.0040(7) -0.0013(5) 0.0078(7)
O1 0.064(2) 0.111(3) 0.0333(18) 0.0089(19) 0.0029(16) 0.032(2)
N1 0.053(2) 0.067(3) 0.037(2) 0.0016(19) -0.0034(18) 0.010(2)
C1 0.054(3) 0.093(4) 0.053(3) -0.002(3) 0.005(2) -0.010(3)
O2 0.0429(18) 0.101(3) 0.0327(17) 0.0013(17) 0.0002(14) 0.0142(18)
N2 0.042(2) 0.075(3) 0.043(2) -0.004(2) 0.0024(17) 0.005(2)
C2 0.056(3) 0.084(4) 0.031(2) 0.009(2) 0.001(2) 0.014(3)
C3 0.060(3) 0.068(3) 0.035(2) 0.000(2) -0.005(2) 0.021(3)
C4 0.052(3) 0.067(3) 0.040(3) 0.000(2) -0.008(2) 0.012(2)
C5 0.050(3) 0.056(3) 0.037(2) 0.006(2) -0.002(2) -0.008(2)
C6 0.054(3) 0.089(4) 0.040(3) 0.014(3) 0.006(2) 0.007(3)
C7 0.060(3) 0.075(4) 0.046(3) 0.005(3) -0.002(2) 0.007(3)
C8 0.081(4) 0.167(8) 0.045(3) 0.009(4) -0.008(3) 0.075(5)
C9 0.220(11) 0.171(9) 0.058(4) -0.005(5) 0.013(5) 0.136(9)
C10 0.046(3) 0.263(12) 0.054(4) 0.026(6) 0.009(3) 0.027(5)
C11 0.085(5) 0.349(18) 0.064(4) 0.047(7) 0.005(4) 0.117(8)
C12 0.057(3) 0.081(4) 0.034(2) -0.006(2) 0.003(2) -0.018(3)
C13 0.107(6) 0.205(11) 0.070(5) -0.054(6) -0.015(4) 0.041(7)
C16 0.064(3) 0.075(4) 0.050(3) -0.007(3) 0.000(3) -0.002(3)
C17 0.089(4) 0.074(4) 0.067(4) -0.018(3) 0.022(3) 0.002(3)
C18 0.093(5) 0.095(5) 0.083(5) -0.008(4) 0.024(4) 0.001(4)
C19 0.074(4) 0.093(5) 0.095(5) 0.020(4) 0.026(4) 0.034(4)
C20 0.076(4) 0.118(6) 0.069(4) 0.003(4) -0.003(3) 0.029(4)
C21 0.064(4) 0.115(5) 0.056(3) 0.003(3) 0.006(3) 0.021(4)
C22 0.045(3) 0.131(6) 0.051(3) -0.027(3) 0.004(2) -0.006(3)
C23 0.045(3) 0.071(3) 0.043(3) -0.003(2) -0.004(2) 0.002(2)
C24 0.046(3) 0.065(3) 0.041(3) -0.002(2) -0.003(2) 0.004(2)
C25 0.050(3) 0.068(3) 0.032(2) 0.001(2) 0.002(2) 0.006(2)
C26 0.051(3) 0.061(3) 0.039(2) 0.002(2) 0.004(2) 0.001(2)
C27 0.062(3) 0.057(3) 0.038(2) -0.004(2) 0.005(2) -0.004(2)
C28 0.067(3) 0.054(3) 0.034(2) -0.002(2) 0.000(2) -0.006(2)
C29 0.055(3) 0.061(3) 0.043(3) -0.003(2) -0.010(2) -0.001(2)
C30 0.080(4) 0.074(4) 0.033(3) 0.004(2) -0.002(2) -0.014(3)
C31 0.100(5) 0.087(5) 0.043(3) 0.004(3) -0.017(3) -0.004(4)
C32 0.139(7) 0.098(5) 0.050(4) 0.012(3) -0.001(4) -0.041(5)
C33 0.089(4) 0.100(5) 0.040(3) -0.019(3) 0.001(3) -0.013(4)
C34 0.048(3) 0.087(4) 0.041(3) 0.001(3) 0.010(2) 0.007(3)
C35 0.046(3) 0.106(5) 0.052(3) -0.011(3) 0.002(2) 0.000(3)
C36 0.053(3) 0.104(5) 0.047(3) 0.000(3) 0.013(2) 0.006(3)
C37 0.054(3) 0.103(5) 0.054(3) 0.014(3) 0.008(2) 0.021(3)
C14 0.261(13) 0.257(14) 0.033(3) 0.019(5) -0.006(5) -0.191(12)
C15 0.080(4) 0.147(7) 0.042(3) -0.002(4) -0.007(3) -0.007(4)

loop_
_atom_type_symbol
_atom_type_description
_atom_type_scat_dispersion_real
_atom_type_scat_dispersion_imag
_atom_type_scat_source
C C 0.0033 0.0016 'International Tables Vol C Tables 4.2.6.8 and 6.1.1.4'
H H 0.0000 0.0000 'International Tables Vol C Tables 4.2.6.8 and 6.1.1.4'
N N 0.0061 0.0033 'International Tables Vol C Tables 4.2.6.8 and 6.1.1.4'
O O 0.0106 0.0060 'International Tables Vol C Tables 4.2.6.8 and 6.1.1.4'
Al Al 0.0645 0.0514 'International Tables Vol C Tables 4.2.6.8 and 6.1.1.4'

loop_
_geom_angle_atom_site_label_1
_geom_angle_atom_site_label_2
_geom_angle_atom_site_label_3
_geom_angle
O1 Al1 O2 91.16(17)
O1 Al1 N2 120.7(2)
O2 Al1 N2 88.08(17)
O1 Al1 C1 121.8(2)
O2 Al1 C1 99.0(2)
N2 Al1 C1 116.8(2)
O1 Al1 N1 89.30(16)
O2 Al1 N1 164.71(19)
N2 Al1 N1 78.57(16)
C1 Al1 N1 93.7(2)
C2 O1 Al1 131.6(4)
C17 N1 C21 110.0(5)
C17 N1 C16 109.1(4)
C21 N1 C16 112.4(5)
C17 N1 Al1 114.9(4)
C21 N1 Al1 105.1(3)
C16 N1 Al1 105.3(3)
Al1 C1 H1A 109.5
Al1 C1 H1B 109.5
H1A C1 H1B 109.5
Al1 C1 H1C 109.5
H1A C1 H1C 109.5
H1B C1 H1C 109.5
C25 O2 Al1 128.2(3)
C23 N2 C22 117.5(4)
C23 N2 Al1 122.6(3)
C22 N2 Al1 118.8(3)
O1 C2 C7 117.8(5)
O1 C2 C3 122.1(5)
C7 C2 C3 119.7(5)
C2 C3 C4 118.0(5)
C2 C3 C8 119.4(4)
C4 C3 C8 122.7(4)
C5 C4 C3 124.9(5)
C5 C4 H4 117.6
C3 C4 H4 117.6
C4 C5 C6 114.5(4)
C4 C5 C12 123.3(4)
C6 C5 C12 122.2(5)
C5 C6 C7 122.6(5)
C5 C6 H6 118.7
C7 C6 H6 118.7
C2 C7 C6 119.6(5)
C2 C7 C16 118.2(5)
C6 C7 C16 122.1(5)
C9 C8 C3 110.5(8)
C9 C8 C10 110.9(6)
C3 C8 C10 109.9(6)
C9 C8 C11 108.9(8)
C3 C8 C11 110.4(5)
C10 C8 C11 106.2(8)
C8 C9 H9A 109.5
C8 C9 H9B 109.5
H9A C9 H9B 109.5
C8 C9 H9C 109.5
H9A C9 H9C 109.5
H9B C9 H9C 109.5
C8 C10 H10A 109.5
C8 C10 H10B 109.5
H10A C10 H10B 109.5
C8 C10 H10C 109.5
H10A C10 H10C 109.5
H10B C10 H10C 109.5
C8 C11 H11A 109.5
C8 C11 H11B 109.5
H11A C11 H11B 109.5
C8 C11 H11C 109.5
H11A C11 H11C 109.5
H11B C11 H11C 109.5
C14 C12 C15 111.3(7)
C14 C12 C5 109.1(5)
C15 C12 C5 113.7(5)
C14 C12 C13 110.1(9)
C15 C12 C13 104.8(6)
C5 C12 C13 107.8(5)
C12 C13 H13A 109.5
C12 C13 H13B 109.5
H13A C13 H13B 109.5
C12 C13 H13C 109.5
H13A C13 H13C 109.5
H13B C13 H13C 109.5
C7 C16 N1 110.5(5)
C7 C16 H16A 109.5
N1 C16 H16A 109.5
C7 C16 H16B 109.5
N1 C16 H16B 109.5
H16A C16 H16B 108.1
N1 C17 C18 114.0(6)
N1 C17 H17A 108.7
C18 C17 H17A 108.7
N1 C17 H17B 108.7
C18 C17 H17B 108.7
H17A C17 H17B 107.6
C17 C18 C19 109.9(6)
C17 C18 H18A 109.7
C19 C18 H18A 109.7
C17 C18 H18B 109.7
C19 C18 H18B 109.7
H18A C18 H18B 108.2
C20 C19 C18 114.3(6)
C20 C19 H19A 108.7
C18 C19 H19A 108.7
C20 C19 H19B 108.7
C18 C19 H19B 108.7
H19A C19 H19B 107.6
C19 C20 C21 106.9(6)
C19 C20 H20A 110.3
C21 C20 H20A 110.3
C19 C20 H20B 110.3
C21 C20 H20B 110.3
H20A C20 H20B 108.6
N1 C21 C20 113.2(5)
N1 C21 C22 106.3(5)
C20 C21 C22 115.8(6)
N1 C21 H21 107.0
C20 C21 H21 107.0
C22 C21 H21 107.0
N2 C22 C21 103.9(5)
N2 C22 H22A 111.0
C21 C22 H22A 111.0
N2 C22 H22B 111.0
C21 C22 H22B 111.0
H22A C22 H22B 109.0
N2 C23 C24 126.4(4)
N2 C23 H23 116.8
C24 C23 H23 116.8
C29 C24 C25 121.4(5)
C29 C24 C23 118.2(4)
C25 C24 C23 120.4(4)
O2 C25 C24 120.6(4)
O2 C25 C26 121.6(4)
C24 C25 C26 117.7(4)
C27 C26 C25 117.0(5)
C27 C26 C34 122.5(4)
C25 C26 C34 120.5(4)
C26 C27 C28 126.0(5)
C26 C27 H27 117.0
C28 C27 H27 117.0
C29 C28 C27 116.5(4)
C29 C28 C30 124.1(5)
C27 C28 C30 119.4(5)
C28 C29 C24 121.4(5)
C28 C29 H29 119.3
C24 C29 H29 119.3
C31 C30 C28 111.6(5)
C31 C30 C33 109.1(5)
C28 C30 C33 108.8(5)
C31 C30 C32 109.9(5)
C28 C30 C32 111.1(5)
C33 C30 C32 106.1(5)
C30 C31 H31A 109.5
C30 C31 H31B 109.5
H31A C31 H31B 109.5
C30 C31 H31C 109.5
H31A C31 H31C 109.5
H31B C31 H31C 109.5
C30 C32 H32A 109.5
C30 C32 H32B 109.5
H32A C32 H32B 109.5
C30 C32 H32C 109.5
H32A C32 H32C 109.5
H32B C32 H32C 109.5
C30 C33 H33A 109.5
C30 C33 H33B 109.5
H33A C33 H33B 109.5
C30 C33 H33C 109.5
H33A C33 H33C 109.5
H33B C33 H33C 109.5
C26 C34 C37 109.8(5)
C26 C34 C35 111.0(4)
C37 C34 C35 110.4(5)
C26 C34 C36 111.9(4)
C37 C34 C36 107.1(5)
C35 C34 C36 106.6(5)
C34 C35 H35A 109.5
C34 C35 H35B 109.5
H35A C35 H35B 109.5
C34 C35 H35C 109.5
H35A C35 H35C 109.5
H35B C35 H35C 109.5
C34 C36 H36A 109.5
C34 C36 H36B 109.5
H36A C36 H36B 109.5
C34 C36 H36C 109.5
H36A C36 H36C 109.5
H36B C36 H36C 109.5
C34 C37 H37A 109.5
C34 C37 H37B 109.5
H37A C37 H37B 109.5
C34 C37 H37C 109.5
H37A C37 H37C 109.5
H37B C37 H37C 109.5
C12 C14 H14A 109.5
C12 C14 H14B 109.5
H14A C14 H14B 109.5
C12 C14 H14C 109.5
H14A C14 H14C 109.5
H14B C14 H14C 109.5
C12 C15 H15A 109.5
C12 C15 H15B 109.5
H15A C15 H15B 109.5
C12 C15 H15C 109.5
H15A C15 H15C 109.5
H15B C15 H15C 109.5

loop_
_geom_bond_atom_site_label_1
_geom_bond_atom_site_label_2
_geom_bond_distance
Al1 O1 1.757(4)
Al1 O2 1.842(4)
Al1 N2 1.974(4)
Al1 C1 1.984(7)
Al1 N1 2.239(4)
O1 C2 1.363(6)
N1 C17 1.479(7)
N1 C21 1.483(7)
N1 C16 1.529(7)
C1 H1A 0.9800
C1 H1B 0.9800
C1 H1C 0.9800
O2 C25 1.307(5)
N2 C23 1.303(6)
N2 C22 1.476(6)
C2 C7 1.375(7)
C2 C3 1.386(7)
C3 C4 1.388(7)
C3 C8 1.527(8)
C4 C5 1.385(7)
C4 H4 0.9500
C5 C6 1.393(7)
C5 C12 1.528(6)
C6 C7 1.398(7)
C6 H6 0.9500
C7 C16 1.518(7)
C8 C9 1.527(13)
C8 C10 1.540(13)
C8 C11 1.561(8)
C9 H9A 0.9800
C9 H9B 0.9800
C9 H9C 0.9800
C10 H10A 0.9800
C10 H10B 0.9800
C10 H10C 0.9800
C11 H11A 0.9800
C11 H11B 0.9800
C11 H11C 0.9800
C12 C14 1.477(10)
C12 C15 1.499(8)
C12 C13 1.555(11)
C13 H13A 0.9800
C13 H13B 0.9800
C13 H13C 0.9800
C16 H16A 0.9900
C16 H16B 0.9900
C17 C18 1.499(9)
C17 H17A 0.9900
C17 H17B 0.9900
C18 C19 1.566(10)
C18 H18A 0.9900
C18 H18B 0.9900
C19 C20 1.487(10)
C19 H19A 0.9900
C19 H19B 0.9900
C20 C21 1.546(9)
C20 H20A 0.9900
C20 H20B 0.9900
C21 C22 1.552(9)
C21 H21 1.0000
C22 H22A 0.9900
C22 H22B 0.9900
C23 C24 1.434(7)
C23 H23 0.9500
C24 C29 1.409(7)
C24 C25 1.417(7)
C25 C26 1.435(7)
C26 C27 1.377(7)
C26 C34 1.527(7)
C27 C28 1.400(7)
C27 H27 0.9500
C28 C29 1.361(7)
C28 C30 1.536(7)
C29 H29 0.9500
C30 C31 1.526(9)
C30 C33 1.538(9)
C30 C32 1.551(9)
C31 H31A 0.9800
C31 H31B 0.9800
C31 H31C 0.9800
C32 H32A 0.9800
C32 H32B 0.9800
C32 H32C 0.9800
C33 H33A 0.9800
C33 H33B 0.9800
C33 H33C 0.9800
C34 C37 1.533(8)
C34 C35 1.538(8)
C34 C36 1.538(7)
C35 H35A 0.9800
C35 H35B 0.9800
C35 H35C 0.9800
C36 H36A 0.9800
C36 H36B 0.9800
C36 H36C 0.9800
C37 H37A 0.9800
C37 H37B 0.9800
C37 H37C 0.9800
C14 H14A 0.9800
C14 H14B 0.9800
C14 H14C 0.9800
C15 H15A 0.9800
C15 H15B 0.9800
C15 H15C 0.9800
